data_2021069
loop_
_publ_author_name
'Swinton Darious, Robert'
'Thomas Muthiah, Packianathan'
'Perdih, Franc'

_publ_section_title
;
 Supramolecular hydrogen-bonding patterns in salts of the antifolate drugs
 trimethoprim and pyrimethamine
;
_journal_coeditor_code CU3126
_journal_issue 4
_journal_name_full 'Acta Crystallographica Section C'
_journal_page_first
;
;
_journal_paper_doi 10.1107/S2053229618004072
_journal_volume 74
_journal_year 2018
_chemical_formula_iupac 'C14 H19 N4 O3 +, C5 H2 Br O2 S -, H2 O'
_chemical_formula_moiety 'C14 H19 N4 O3 +, C5 H2 Br O2 S -, H2 O'
_chemical_formula_sum 'C19 H23 Br N4 O6 S'
_chemical_formula_weight 515.38
_chemical_name_common
;
Trimethoprimium 3-bromothiophene-2-carboxylate monohydrate
;
_chemical_name_systematic
;
2,4-Diamino-5-(3,4,5-trimethoxybenzyl)pyrimidin-1-ium
3-bromothiophene-2-carboxylate monohydrate
;
_space_group_crystal_system monoclinic
_space_group_IT_number 14
_space_group_name_Hall '-P 2ybc'
_space_group_name_H-M_alt 'P 1 21/c 1'
_symmetry_space_group_name_Hall '-P 2ybc'
_symmetry_space_group_name_H-M 'P 1 21/c 1'
_atom_sites_solution_hydrogens mixed
_audit_creation_method SHELXL-2014/7
_cell_angle_alpha 90
_cell_angle_beta 109.773(7)
_cell_angle_gamma 90
_cell_formula_units_Z 4
_cell_length_a 16.9440(8)
_cell_length_b 6.8991(3)
_cell_length_c 19.7206(14)
_cell_measurement_reflns_used 4168
_cell_measurement_temperature 293(2)
_cell_measurement_theta_max 28.5380
_cell_measurement_theta_min 3.2590
_cell_volume 2169.4(2)
_computing_cell_refinement
;
CrysAlis PRO (Agilent, 2013)
;
_computing_data_collection
;
CrysAlis PRO (Agilent, 2013)
;
_computing_data_reduction
;
CrysAlis PRO (Agilent, 2013)
;
_computing_molecular_graphics
;
PLATON (Spek, 2009), Mercury (Macrae <i>et al.</i>, 2008) and
<i>POV-RAY for Windows</i> (Cason, 2004)
;
_computing_publication_material
;
PLATON (Spek, 2009)
;
_computing_structure_refinement
;
SHELXL2014 (Sheldrick, 2015b)
;
_computing_structure_solution
;
SHELXT (Sheldrick, 2015a)
;
_diffrn_ambient_temperature 293(2)
_diffrn_detector_area_resol_mean 10.4933
_diffrn_measured_fraction_theta_full 0.999
_diffrn_measured_fraction_theta_max 0.999
_diffrn_measurement_device_type
;
Agilent SuperNova Dual Source diffractometer with an Atlas detector
;
_diffrn_measurement_method '\w scans'
_diffrn_radiation_monochromator mirror
_diffrn_radiation_source 'SuperNova (Mo) X-ray Source'
_diffrn_radiation_type MoK\a
_diffrn_radiation_wavelength 0.71073
_diffrn_reflns_av_R_equivalents 0.0303
_diffrn_reflns_limit_h_max 21
_diffrn_reflns_limit_h_min -22
_diffrn_reflns_limit_k_max 8
_diffrn_reflns_limit_k_min -8
_diffrn_reflns_limit_l_max 25
_diffrn_reflns_limit_l_min -16
_diffrn_reflns_number 12646
_diffrn_reflns_theta_full 25.242
_diffrn_reflns_theta_max 27.482
_diffrn_reflns_theta_min 2.889
_exptl_absorpt_coefficient_mu 2.035
_exptl_absorpt_correction_T_max 1.00000
_exptl_absorpt_correction_T_min 0.61527
_exptl_absorpt_correction_type multi-scan
_exptl_absorpt_process_details
;
(CrysAlis PRO; Agilent, 2013)
;
_exptl_crystal_colour colorless
_exptl_crystal_density_diffrn 1.578
_exptl_crystal_description prism
_exptl_crystal_F_000 1056
_exptl_crystal_size_max 0.600
_exptl_crystal_size_mid 0.500
_exptl_crystal_size_min 0.400
_refine_diff_density_max 0.947
_refine_diff_density_min -1.025
_refine_ls_extinction_method none
_refine_ls_goodness_of_fit_ref 1.029
_refine_ls_hydrogen_treatment mixed
_refine_ls_matrix_type full
_refine_ls_number_parameters 289
_refine_ls_number_reflns 4949
_refine_ls_number_restraints 2
_refine_ls_restrained_S_all 1.028
_refine_ls_R_factor_all 0.0623
_refine_ls_R_factor_gt 0.0419
_refine_ls_shift/su_max 0.001
_refine_ls_shift/su_mean 0.000
_refine_ls_structure_factor_coef Fsqd
_refine_ls_weighting_details 'w=1/[\s^2^(Fo^2^)+(0.0414P)^2^+1.5827P] where P=(Fo^2^+2Fc^2^)/3'
_refine_ls_weighting_scheme calc
_refine_ls_wR_factor_gt 0.0939
_refine_ls_wR_factor_ref 0.1042
_reflns_number_gt 3766
_reflns_number_total 4949
_reflns_threshold_expression 'I > 2\s(I)'
_cod_data_source_file cu3126sup1.cif
_cod_data_source_block II
_cod_database_code 2021069
_shelx_space_group_comment
;
The symmetry employed for this shelxl refinement is uniquely defined
by the following loop, which should always be used as a source of
symmetry information in preference to the above space-group names.
They are only intended as comments.
;
_shelx_estimated_absorpt_t_min 0.375
_shelx_estimated_absorpt_t_max 0.497

loop_
_space_group_symop_operation_xyz
'x, y, z'
'-x, y+1/2, -z+1/2'
'-x, -y, -z'
'x, -y-1/2, z-1/2'

loop_
_atom_site_type_symbol
_atom_site_label
_atom_site_fract_x
_atom_site_fract_y
_atom_site_fract_z
_atom_site_U_iso_or_equiv
_atom_site_adp_type
_atom_site_calc_flag
_atom_site_occupancy
Br Br1 0.27564(2) 0.64387(4) 0.75131(2) 0.04939(12) Uani d 1
S S1 0.17543(5) 0.10256(12) 0.63943(5) 0.0501(2) Uani d 1
O O1 0.39515(12) 0.3500(3) 0.70669(12) 0.0442(5) Uani d 1
O O2 0.34958(15) 0.0670(3) 0.65662(15) 0.0626(7) Uani d 1
C C17 0.33875(17) 0.2275(4) 0.68118(15) 0.0365(6) Uani d 1
C C18 0.25209(17) 0.2707(4) 0.67934(15) 0.0347(6) Uani d 1
C C19 0.21719(17) 0.4243(4) 0.70302(15) 0.0356(6) Uani d 1
C C20 0.12997(18) 0.4063(5) 0.68844(17) 0.0467(7) Uani d 1
H H20 0.0974 0.4982 0.7012 0.056 Uiso calc 1
C C21 0.09992(19) 0.2402(5) 0.65399(18) 0.0543(8) Uani d 1
H H21 0.0437 0.2045 0.6397 0.065 Uiso calc 1
N N1 0.51777(13) 0.3354(3) 0.64391(12) 0.0327(5) Uani d 1
H H1 0.4921 0.3069 0.6735 0.039 Uiso calc 1
N N2 0.46864(15) 0.0544(3) 0.58253(14) 0.0429(6) Uani d 1
H H2B 0.4645 -0.0254 0.5480 0.051 Uiso calc 1
H H2A 0.4431 0.0307 0.6126 0.051 Uiso calc 1
N N3 0.55390(12) 0.2503(3) 0.54287(11) 0.0291(5) Uani d 1
N N4 0.62901(13) 0.4620(3) 0.49985(12) 0.0353(5) Uani d 1
H H4A 0.6231 0.3836 0.4645 0.042 Uiso calc 1
H H4B 0.6564 0.5684 0.5026 0.042 Uiso calc 1
O O10 0.93582(11) 0.4983(3) 0.67678(11) 0.0428(5) Uani d 1
O O11 0.97913(11) 0.8021(3) 0.61440(11) 0.0408(5) Uani d 1
O O12 0.86853(12) 1.0730(3) 0.54712(12) 0.0446(5) Uani d 1
C C2 0.51412(15) 0.2129(4) 0.58939(14) 0.0306(6) Uani d 1
C C4 0.59590(14) 0.4186(4) 0.55020(14) 0.0273(5) Uani d 1
C C5 0.60366(14) 0.5517(4) 0.60779(14) 0.0300(6) Uani d 1
C C6 0.56173(15) 0.5030(4) 0.65217(14) 0.0323(6) Uani d 1
H H6 0.5629 0.5865 0.6895 0.039 Uiso calc 1
C C7 0.64434(15) 0.7480(4) 0.61243(16) 0.0343(6) Uani d 1
H H7A 0.6434 0.8103 0.6563 0.041 Uiso calc 1
H H7B 0.6097 0.8254 0.5723 0.041 Uiso calc 1
C C8 0.73412(14) 0.7551(4) 0.61201(14) 0.0303(6) Uani d 1
C C9 0.79241(15) 0.6155(4) 0.64650(14) 0.0321(6) Uani d 1
H H9 0.7770 0.5129 0.6700 0.039 Uiso calc 1
C C10 0.87406(15) 0.6289(4) 0.64596(14) 0.0314(6) Uani d 1
C C11 0.89743(15) 0.7850(4) 0.61214(14) 0.0311(6) Uani d 1
C C12 0.83893(16) 0.9250(4) 0.57800(15) 0.0329(6) Uani d 1
C C13 0.75675(16) 0.9090(4) 0.57718(15) 0.0349(6) Uani d 1
H H13 0.7171 1.0013 0.5533 0.042 Uiso calc 1
C C14 0.91624(19) 0.3356(4) 0.71257(17) 0.0460(7) Uani d 1
H H14A 0.8732 0.2599 0.6787 0.069 Uiso calc 1
H H14B 0.8968 0.3797 0.7503 0.069 Uiso calc 1
H H14C 0.9655 0.2575 0.7328 0.069 Uiso calc 1
C C15 0.9935(2) 0.7293(6) 0.5527(2) 0.0655(10) Uani d 1
H H15A 0.9575 0.7948 0.5106 0.098 Uiso calc 1
H H15B 0.9817 0.5929 0.5484 0.098 Uiso calc 1
H H15C 1.0510 0.7508 0.5570 0.098 Uiso calc 1
C C16 0.8101(2) 1.2158(5) 0.5092(2) 0.0568(9) Uani d 1
H H16A 0.7664 1.1557 0.4705 0.085 Uiso calc 1
H H16B 0.8382 1.3108 0.4899 0.085 Uiso calc 1
H H16C 0.7863 1.2776 0.5414 0.085 Uiso calc 1
O O1W 0.38659(18) 0.6976(3) 0.63400(14) 0.0578(6) Uani d 1
H H1W 0.385(3) 0.612(4) 0.6622(19) 0.087 Uiso d 1
H H2W 0.360(2) 0.787(4) 0.643(2) 0.087 Uiso d 1

loop_
_atom_site_aniso_label
_atom_site_aniso_U_11
_atom_site_aniso_U_22
_atom_site_aniso_U_33
_atom_site_aniso_U_12
_atom_site_aniso_U_13
_atom_site_aniso_U_23
Br1 0.0514(2) 0.03644(18) 0.0718(2) 0.00199(13) 0.03573(17) -0.00563(15)
S1 0.0456(4) 0.0508(5) 0.0561(5) -0.0031(4) 0.0203(4) -0.0102(4)
O1 0.0376(11) 0.0442(12) 0.0605(14) 0.0036(9) 0.0292(10) 0.0022(10)
O2 0.0639(15) 0.0373(12) 0.108(2) 0.0054(11) 0.0578(14) -0.0108(12)
C17 0.0388(15) 0.0342(15) 0.0456(17) 0.0097(13) 0.0260(13) 0.0092(13)
C18 0.0369(14) 0.0326(14) 0.0403(16) 0.0063(12) 0.0207(12) 0.0054(12)
C19 0.0340(14) 0.0376(15) 0.0406(16) 0.0064(12) 0.0195(12) 0.0049(12)
C20 0.0367(15) 0.0515(19) 0.056(2) 0.0122(14) 0.0215(14) 0.0008(16)
C21 0.0315(15) 0.071(2) 0.060(2) 0.0022(16) 0.0162(14) -0.0005(19)
N1 0.0285(11) 0.0417(13) 0.0342(12) -0.0022(10) 0.0189(9) -0.0018(10)
N2 0.0461(14) 0.0386(13) 0.0562(16) -0.0105(11) 0.0332(12) -0.0071(12)
N3 0.0264(10) 0.0296(11) 0.0347(12) 0.0013(9) 0.0149(9) -0.0020(9)
N4 0.0345(12) 0.0374(13) 0.0409(13) -0.0050(10) 0.0217(10) -0.0049(10)
O10 0.0242(9) 0.0474(12) 0.0571(13) 0.0074(8) 0.0141(8) 0.0171(10)
O11 0.0229(9) 0.0552(12) 0.0475(12) -0.0037(8) 0.0162(8) -0.0006(10)
O12 0.0384(11) 0.0377(11) 0.0651(14) 0.0024(9) 0.0272(10) 0.0118(10)
C2 0.0241(12) 0.0311(13) 0.0381(15) 0.0021(10) 0.0127(11) 0.0016(12)
C4 0.0185(11) 0.0309(13) 0.0339(14) 0.0045(10) 0.0105(10) 0.0004(11)
C5 0.0181(11) 0.0341(14) 0.0393(15) 0.0019(10) 0.0117(10) -0.0046(11)
C6 0.0237(12) 0.0405(15) 0.0337(14) 0.0015(11) 0.0110(10) -0.0083(12)
C7 0.0236(12) 0.0338(14) 0.0480(17) -0.0003(11) 0.0154(11) -0.0086(12)
C8 0.0221(12) 0.0317(14) 0.0382(15) -0.0018(10) 0.0117(11) -0.0077(11)
C9 0.0267(12) 0.0341(14) 0.0368(15) -0.0025(11) 0.0123(11) -0.0005(11)
C10 0.0226(11) 0.0354(14) 0.0344(15) 0.0005(11) 0.0073(10) -0.0023(12)
C11 0.0218(11) 0.0385(14) 0.0337(14) -0.0049(11) 0.0102(10) -0.0061(12)
C12 0.0327(13) 0.0302(13) 0.0384(15) -0.0042(11) 0.0153(12) -0.0033(12)
C13 0.0264(12) 0.0326(14) 0.0458(17) 0.0041(11) 0.0122(11) -0.0010(12)
C14 0.0400(16) 0.0497(18) 0.0487(18) 0.0078(14) 0.0156(14) 0.0143(15)
C15 0.0463(19) 0.098(3) 0.065(2) 0.010(2) 0.0351(17) -0.002(2)
C16 0.061(2) 0.0453(18) 0.077(2) 0.0116(16) 0.0391(18) 0.0174(17)
O1W 0.0942(19) 0.0384(13) 0.0622(16) 0.0077(13) 0.0543(14) 0.0027(11)

loop_
_atom_type_symbol
_atom_type_description
_atom_type_scat_dispersion_real
_atom_type_scat_dispersion_imag
_atom_type_scat_source
C C 0.0033 0.0016 'International Tables Vol C Tables 4.2.6.8 and 6.1.1.4'
H H 0.0000 0.0000 'International Tables Vol C Tables 4.2.6.8 and 6.1.1.4'
Br Br -0.2901 2.4595 'International Tables Vol C Tables 4.2.6.8 and 6.1.1.4'
N N 0.0061 0.0033 'International Tables Vol C Tables 4.2.6.8 and 6.1.1.4'
O O 0.0106 0.0060 'International Tables Vol C Tables 4.2.6.8 and 6.1.1.4'
S S 0.1246 0.1234 'International Tables Vol C Tables 4.2.6.8 and 6.1.1.4'

loop_
_geom_angle_atom_site_label_1
_geom_angle_atom_site_label_2
_geom_angle_atom_site_label_3
_geom_angle
C21 S1 C18 92.37(15)
O2 C17 O1 124.4(2)
O2 C17 C18 116.3(3)
O1 C17 C18 119.3(2)
C19 C18 C17 133.1(3)
C19 C18 S1 109.3(2)
C17 C18 S1 117.6(2)
C18 C19 C20 113.9(3)
C18 C19 Br1 125.5(2)
C20 C19 Br1 120.6(2)
C21 C20 C19 111.7(3)
C21 C20 H20 124.1
C19 C20 H20 124.1
C20 C21 S1 112.7(2)
C20 C21 H21 123.7
S1 C21 H21 123.7
C2 N1 C6 120.3(2)
C2 N1 H1 119.9
C6 N1 H1 119.9
C2 N2 H2B 120.0
C2 N2 H2A 120.0
H2B N2 H2A 120.0
C2 N3 C4 117.7(2)
C4 N4 H4A 120.0
C4 N4 H4B 120.0
H4A N4 H4B 120.0
C10 O10 C14 118.1(2)
C11 O11 C15 114.0(2)
C12 O12 C16 117.3(2)
N2 C2 N3 120.2(2)
N2 C2 N1 117.9(2)
N3 C2 N1 121.8(2)
N4 C4 N3 117.1(2)
N4 C4 C5 120.0(2)
N3 C4 C5 122.9(2)
C6 C5 C4 115.4(2)
C6 C5 C7 121.1(2)
C4 C5 C7 122.8(2)
C5 C6 N1 121.7(2)
C5 C6 H6 119.1
N1 C6 H6 119.1
C5 C7 C8 117.7(2)
C5 C7 H7A 107.9
C8 C7 H7A 107.9
C5 C7 H7B 107.9
C8 C7 H7B 107.9
H7A C7 H7B 107.2
C9 C8 C13 120.4(2)
C9 C8 C7 121.5(2)
C13 C8 C7 118.1(2)
C8 C9 C10 119.8(2)
C8 C9 H9 120.1
C10 C9 H9 120.1
O10 C10 C9 124.8(2)
O10 C10 C11 115.2(2)
C9 C10 C11 120.0(2)
O11 C11 C12 120.2(2)
O11 C11 C10 119.8(2)
C12 C11 C10 120.0(2)
O12 C12 C11 115.3(2)
O12 C12 C13 124.8(2)
C11 C12 C13 120.0(2)
C8 C13 C12 119.9(2)
C8 C13 H13 120.1
C12 C13 H13 120.1
O10 C14 H14A 109.5
O10 C14 H14B 109.5
H14A C14 H14B 109.5
O10 C14 H14C 109.5
H14A C14 H14C 109.5
H14B C14 H14C 109.5
O11 C15 H15A 109.5
O11 C15 H15B 109.5
H15A C15 H15B 109.5
O11 C15 H15C 109.5
H15A C15 H15C 109.5
H15B C15 H15C 109.5
O12 C16 H16A 109.5
O12 C16 H16B 109.5
H16A C16 H16B 109.5
O12 C16 H16C 109.5
H16A C16 H16C 109.5
H16B C16 H16C 109.5
H1W O1W H2W 105(4)

loop_
_geom_bond_atom_site_label_1
_geom_bond_atom_site_label_2
_geom_bond_distance
Br1 C19 1.883(3)
S1 C21 1.694(3)
S1 C18 1.720(3)
O1 C17 1.247(3)
O2 C17 1.247(3)
C17 C18 1.487(4)
C18 C19 1.371(4)
C19 C20 1.412(4)
C20 C21 1.342(5)
C20 H20 0.9300
C21 H21 0.9300
N1 C2 1.353(3)
N1 C6 1.355(3)
N1 H1 0.8600
N2 C2 1.318(3)
N2 H2B 0.8600
N2 H2A 0.8600
N3 C2 1.334(3)
N3 C4 1.344(3)
N4 C4 1.329(3)
N4 H4A 0.8600
N4 H4B 0.8600
O10 C10 1.358(3)
O10 C14 1.424(3)
O11 C11 1.375(3)
O11 C15 1.412(4)
O12 C12 1.368(3)
O12 C16 1.417(4)
C4 C5 1.432(4)
C5 C6 1.343(4)
C5 C7 1.508(4)
C6 H6 0.9300
C7 C8 1.525(3)
C7 H7A 0.9700
C7 H7B 0.9700
C8 C9 1.383(4)
C8 C13 1.387(4)
C9 C10 1.390(3)
C9 H9 0.9300
C10 C11 1.393(4)
C11 C12 1.385(4)
C12 C13 1.391(4)
C13 H13 0.9300
C14 H14A 0.9600
C14 H14B 0.9600
C14 H14C 0.9600
C15 H15A 0.9600
C15 H15B 0.9600
C15 H15C 0.9600
C16 H16A 0.9600
C16 H16B 0.9600
C16 H16C 0.9600
O1W H1W 0.816(10)
O1W H2W 0.816(10)

loop_
_geom_hbond_atom_site_label_D
_geom_hbond_atom_site_label_H
_geom_hbond_atom_site_label_A
_geom_hbond_site_symmetry_A
_geom_hbond_distance_DH
_geom_hbond_distance_HA
_geom_hbond_distance_DA
_geom_hbond_angle_DHA
N1 H1 O1 . 0.86 1.99 2.757(3) 149.0
O1W H1W O1 . 0.82(3) 1.99(3) 2.772(3) 160(4)
N2 H2A O1W 1_545 0.86 2.58 3.159(3) 126.0
N2 H2A O2 . 0.86 2.06 2.865(4) 155.0
N2 H2B N3 3_656 0.86 2.31 3.169(3) 176.0
O1W H2W O2 1_565 0.816(10) 1.97(2) 2.698(3) 149(4)
N4 H4A O1W 3_666 0.86 1.97 2.789(3) 157.0

loop_
_geom_torsion_atom_site_label_1
_geom_torsion_atom_site_label_2
_geom_torsion_atom_site_label_3
_geom_torsion_atom_site_label_4
_geom_torsion
O2 C17 C18 C19 177.3(3)
O1 C17 C18 C19 -2.4(5)
O2 C17 C18 S1 -3.5(3)
O1 C17 C18 S1 176.7(2)
C21 S1 C18 C19 0.7(2)
C21 S1 C18 C17 -178.6(2)
C17 C18 C19 C20 178.7(3)
S1 C18 C19 C20 -0.5(3)
C17 C18 C19 Br1 -1.6(5)
S1 C18 C19 Br1 179.20(15)
C18 C19 C20 C21 -0.1(4)
Br1 C19 C20 C21 -179.8(2)
C19 C20 C21 S1 0.6(4)
C18 S1 C21 C20 -0.8(3)
C4 N3 C2 N2 176.7(2)
C4 N3 C2 N1 -2.3(4)
C6 N1 C2 N2 -178.2(2)
C6 N1 C2 N3 0.8(4)
C2 N3 C4 N4 -174.2(2)
C2 N3 C4 C5 3.8(3)
N4 C4 C5 C6 174.2(2)
N3 C4 C5 C6 -3.8(3)
N4 C4 C5 C7 3.5(4)
N3 C4 C5 C7 -174.6(2)
C4 C5 C6 N1 2.3(4)
C7 C5 C6 N1 173.2(2)
C2 N1 C6 C5 -0.9(4)
C6 C5 C7 C8 133.3(3)
C4 C5 C7 C8 -56.5(3)
C5 C7 C8 C9 -36.9(4)
C5 C7 C8 C13 144.5(3)
C13 C8 C9 C10 -0.3(4)
C7 C8 C9 C10 -178.9(2)
C14 O10 C10 C9 -0.2(4)
C14 O10 C10 C11 179.7(2)
C8 C9 C10 O10 -178.7(2)
C8 C9 C10 C11 1.4(4)
C15 O11 C11 C12 -84.8(3)
C15 O11 C11 C10 96.9(3)
O10 C10 C11 O11 -2.7(4)
C9 C10 C11 O11 177.2(2)
O10 C10 C11 C12 179.0(2)
C9 C10 C11 C12 -1.1(4)
C16 O12 C12 C11 177.6(3)
C16 O12 C12 C13 -2.7(4)
O11 C11 C12 O12 1.1(4)
C10 C11 C12 O12 179.4(2)
O11 C11 C12 C13 -178.7(2)
C10 C11 C12 C13 -0.4(4)
C9 C8 C13 C12 -1.2(4)
C7 C8 C13 C12 177.5(2)
O12 C12 C13 C8 -178.2(2)
C11 C12 C13 C8 1.5(4)

_cod_database_fobs_code 2021069
